data_7005584
loop_
_publ_author_name
'Cadierno, Victorio'
'D\'iez, Josefina'
'Garc\'ia-Alvarez, Joaqu\'in'
'Gimeno, Jos\'e'

_publ_section_title
;
 Silver(I) complexes of N-thiophosphorylated bis(iminophosphorane)
 ligands: from monomers to polymers.
;
_journal_issue 26
_journal_name_full 'Dalton transactions (Cambridge, England : 2003)'
_journal_page_first 2760
_journal_page_last 2769
_journal_paper_doi 10.1039/b703348f
_journal_year 2007
_chemical_compound_source synthesis
_chemical_formula_moiety '2(C50 H44 Ag N2 O4 P4 S2), 2(F6 Sb), C H2 Cl2'
_chemical_formula_sum 'C101 H90 Ag2 Cl2 F12 N4 O8 P8 S4 Sb2'
_chemical_formula_weight 2621.91
_chemical_name_systematic
;
?
;
_space_group_IT_number 13
_symmetry_cell_setting monoclinic
_symmetry_space_group_name_Hall '-P 2yc'
_symmetry_space_group_name_H-M 'P 1 2/c 1'
_atom_sites_solution_hydrogens geom
_atom_sites_solution_primary direct
_atom_sites_solution_secondary difmap
_audit_creation_method SHELXL-97
_cell_angle_alpha 90.00
_cell_angle_beta 109.556(5)
_cell_angle_gamma 90.00
_cell_formula_units_Z 2
_cell_length_a 25.8436(10)
_cell_length_b 10.8312(5)
_cell_length_c 20.3081(10)
_cell_measurement_reflns_used 8760
_cell_measurement_temperature 150(2)
_cell_volume 5356.7(4)
_computing_cell_refinement 'HKL Scalepack (Otwinowki & Minor 1997)'
_computing_data_collection 'Collet (Nonius BV, 1997-2000)'
_computing_data_reduction 'HKL Denzo and scalepack (Otwinowski & Minor 1997)'
_computing_molecular_graphics 'PLATON (Spek, 2006)'
_computing_publication_material 'SHELXL-97 (Sheldrick, 1997)'
_computing_structure_refinement 'SHELXL-97 (Sheldrick, 1997)'
_computing_structure_solution 'DIRDIF-99 (Beurskens, 1999)'
_diffrn_ambient_temperature 150(2)
_diffrn_detector_area_resol_mean 9
_diffrn_measured_fraction_theta_full 0.991
_diffrn_measured_fraction_theta_max 0.991
_diffrn_measurement_device '95 mm CCD camera on \k-goniostat'
_diffrn_measurement_device_type KappaCCD
_diffrn_measurement_method '\f and \w scan'
_diffrn_radiation_monochromator 'horizontally mounted graphite crystal'
_diffrn_radiation_source 'fine-focus sealed tube'
_diffrn_radiation_type CuK\a
_diffrn_radiation_wavelength 1.5418
_diffrn_reflns_av_R_equivalents 0.0472
_diffrn_reflns_av_sigmaI/netI 0.0324
_diffrn_reflns_limit_h_max 31
_diffrn_reflns_limit_h_min 0
_diffrn_reflns_limit_k_max 0
_diffrn_reflns_limit_k_min -13
_diffrn_reflns_limit_l_max 23
_diffrn_reflns_limit_l_min -24
_diffrn_reflns_number 90615
_diffrn_reflns_theta_full 68.43
_diffrn_reflns_theta_max 68.43
_diffrn_reflns_theta_min 4.08
_diffrn_standards_number 0
_exptl_absorpt_coefficient_mu 9.821
_exptl_absorpt_correction_T_max 1
_exptl_absorpt_correction_T_min 0.7
_exptl_absorpt_correction_type multi-scan
_exptl_absorpt_process_details
;
R.H. Blessing, Acta Cryst. (1995), A51, 33-38
;
_exptl_crystal_colour Colorless
_exptl_crystal_density_diffrn 1.626
_exptl_crystal_density_method 'not measured'
_exptl_crystal_description Prism
_exptl_crystal_F_000 2620
_exptl_crystal_size_max 0.30
_exptl_crystal_size_mid 0.19
_exptl_crystal_size_min 0.17
_refine_diff_density_max 2.316
_refine_diff_density_min -1.421
_refine_diff_density_rms 0.152
_refine_ls_extinction_method none
_refine_ls_goodness_of_fit_ref 1.045
_refine_ls_hydrogen_treatment constr
_refine_ls_matrix_type full
_refine_ls_number_parameters 634
_refine_ls_number_reflns 9764
_refine_ls_number_restraints 2
_refine_ls_restrained_S_all 1.046
_refine_ls_R_factor_all 0.0497
_refine_ls_R_factor_gt 0.0458
_refine_ls_shift/su_max 0.001
_refine_ls_shift/su_mean 0.000
_refine_ls_structure_factor_coef Fsqd
_refine_ls_weighting_details 'calc w=1/[\s^2^(Fo^2^)+(0.0696P)^2^+15.4293P] where P=(Fo^2^+2Fc^2^)/3'
_refine_ls_weighting_scheme calc
_refine_ls_wR_factor_gt 0.1206
_refine_ls_wR_factor_ref 0.1268
_reflns_number_gt 8972
_reflns_number_total 9770
_reflns_threshold_expression >2sigma(I)
_cod_data_source_file b703348f.txt
_cod_data_source_block 8b
_cod_original_cell_volume 5356.6(4)
_cod_original_sg_symbol_H-M 'P 2/c'
_cod_database_code 7005584

loop_
_symmetry_equiv_pos_as_xyz
'x, y, z'
'-x, y, -z+1/2'
'-x, -y, -z'
'x, -y, z-1/2'

loop_
_atom_site_label
_atom_site_type_symbol
_atom_site_fract_x
_atom_site_fract_y
_atom_site_fract_z
_atom_site_U_iso_or_equiv
_atom_site_adp_type
_atom_site_occupancy
_atom_site_symmetry_multiplicity
_atom_site_calc_flag
_atom_site_refinement_flags
_atom_site_disorder_assembly
_atom_site_disorder_group
C1 C 0.24884(17) 0.3893(4) 0.3372(2) 0.0354(10) Uani 1 1 d . . .
H1A H 0.2395 0.4763 0.3343 0.042 Uiso 1 1 calc R . .
H1B H 0.2405 0.3581 0.2900 0.042 Uiso 1 1 calc R . .
C2 C 0.21405(16) 0.3198(4) 0.3737(2) 0.0326(9) Uani 1 1 d . . .
H2A H 0.2217 0.3530 0.4204 0.039 Uiso 1 1 calc R . .
H2B H 0.2245 0.2333 0.3782 0.039 Uiso 1 1 calc R . .
C3 C 0.35793(18) 0.4582(5) 0.3382(3) 0.0386(10) Uani 1 1 d . . .
C4 C 0.4122(3) 0.4308(8) 0.3489(5) 0.0911(17) Uani 1 1 d . . .
H4 H 0.4288 0.3641 0.3768 0.109 Uiso 1 1 calc R . .
C5 C 0.4420(3) 0.5036(7) 0.3178(5) 0.0911(17) Uani 1 1 d . . .
H5 H 0.4790 0.4871 0.3264 0.109 Uiso 1 1 calc R . .
C6 C 0.4174(3) 0.5990(8) 0.2748(5) 0.0911(17) Uani 1 1 d . . .
H6 H 0.4374 0.6460 0.2534 0.109 Uiso 1 1 calc R . .
C7 C 0.3639(2) 0.6251(5) 0.2633(3) 0.0518(13) Uani 1 1 d . . .
H7 H 0.3472 0.6898 0.2338 0.062 Uiso 1 1 calc R . .
C8 C 0.33357(19) 0.5562(5) 0.2952(3) 0.0402(11) Uani 1 1 d . . .
H8 H 0.2970 0.5758 0.2876 0.048 Uiso 1 1 calc R . .
C9 C 0.33967(16) 0.2103(4) 0.3811(2) 0.0343(9) Uani 1 1 d . . .
C10 C 0.34951(18) 0.1369(4) 0.4404(2) 0.0354(10) Uani 1 1 d . . .
H10 H 0.3463 0.1705 0.4809 0.042 Uiso 1 1 calc R . .
C11 C 0.3642(2) 0.0135(4) 0.4391(3) 0.0430(11) Uani 1 1 d . . .
H11 H 0.3701 -0.0360 0.4784 0.052 Uiso 1 1 calc R . .
C12 C 0.3700(2) -0.0346(5) 0.3794(3) 0.0485(12) Uani 1 1 d . . .
H12 H 0.3806 -0.1165 0.3787 0.058 Uiso 1 1 calc R . .
C13 C 0.3601(2) 0.0375(5) 0.3204(3) 0.0497(12) Uani 1 1 d . . .
H13 H 0.3639 0.0039 0.2801 0.060 Uiso 1 1 calc R . .
C14 C 0.3447(2) 0.1602(5) 0.3211(3) 0.0434(11) Uani 1 1 d . . .
H14 H 0.3378 0.2085 0.2813 0.052 Uiso 1 1 calc R . .
C15 C 0.3024(2) 0.5092(4) 0.5945(2) 0.0362(10) Uani 1 1 d . . .
C16 C 0.2843(2) 0.6117(4) 0.6215(2) 0.0428(11) Uani 1 1 d . . .
H16 H 0.3034 0.6860 0.6278 0.051 Uiso 1 1 calc R . .
C17 C 0.2373(2) 0.6010(4) 0.6387(2) 0.0454(12) Uani 1 1 d . . .
H17 H 0.2244 0.6690 0.6565 0.054 Uiso 1 1 calc R . .
C18 C 0.2091(3) 0.4900(4) 0.6298(3) 0.0467(12) Uani 1 1 d . . .
H18 H 0.1777 0.4833 0.6422 0.056 Uiso 1 1 calc R . .
C19 C 0.2280(2) 0.3883(4) 0.6022(3) 0.0439(11) Uani 1 1 d . . .
H19 H 0.2086 0.3144 0.5956 0.053 Uiso 1 1 calc R . .
C20 C 0.2751(2) 0.3959(4) 0.5845(2) 0.0400(11) Uani 1 1 d . . .
H20 H 0.2881 0.3281 0.5666 0.048 Uiso 1 1 calc R . .
C21 C 0.4442(2) 0.6650(6) 0.5438(4) 0.068(2) Uani 1 1 d . . .
C22 C 0.4441(3) 0.7153(8) 0.6059(5) 0.088(2) Uani 1 1 d . . .
H22 H 0.4251 0.6772 0.6319 0.106 Uiso 1 1 calc R . .
C23 C 0.4729(4) 0.8235(10) 0.6292(7) 0.125(4) Uani 1 1 d . . .
H23 H 0.4740 0.8591 0.6713 0.150 Uiso 1 1 calc R . .
C24 C 0.4996(4) 0.8769(9) 0.5888(7) 0.111(4) Uani 1 1 d . . .
H24 H 0.5183 0.9505 0.6043 0.134 Uiso 1 1 calc R . .
C25 C 0.5007(3) 0.8286(7) 0.5269(6) 0.089(3) Uani 1 1 d . . .
H25 H 0.5196 0.8681 0.5012 0.107 Uiso 1 1 calc R . .
C26 C 0.4712(3) 0.7134(8) 0.5023(5) 0.099(3) Uani 1 1 d . . .
H26 H 0.4709 0.6754 0.4611 0.119 Uiso 1 1 calc R . .
C27 C 0.13034(16) 0.2676(4) 0.2412(2) 0.0273(8) Uani 1 1 d . . .
C28 C 0.1454(2) 0.1448(4) 0.2355(3) 0.0396(10) Uani 1 1 d . . .
H28 H 0.1594 0.0963 0.2753 0.047 Uiso 1 1 calc R . .
C29 C 0.1393(2) 0.0960(5) 0.1705(3) 0.0487(13) Uani 1 1 d . . .
H29 H 0.1494 0.0147 0.1664 0.058 Uiso 1 1 calc R . .
C30 C 0.1184(2) 0.1679(5) 0.1119(3) 0.0539(14) Uani 1 1 d . . .
H30 H 0.1147 0.1349 0.0683 0.065 Uiso 1 1 calc R . .
C31 C 0.1024(3) 0.2893(5) 0.1168(3) 0.0531(13) Uani 1 1 d . . .
H31 H 0.0878 0.3369 0.0768 0.064 Uiso 1 1 calc R . .
C32 C 0.1085(2) 0.3387(4) 0.1818(2) 0.0379(10) Uani 1 1 d . . .
H32 H 0.0979 0.4197 0.1855 0.045 Uiso 1 1 calc R . .
C33 C 0.10621(17) 0.2325(4) 0.3684(2) 0.0303(9) Uani 1 1 d . . .
C34 C 0.13332(19) 0.1547(4) 0.4225(2) 0.0352(10) Uani 1 1 d . . .
H34 H 0.1714 0.1563 0.4416 0.042 Uiso 1 1 calc R . .
C35 C 0.1031(2) 0.0733(5) 0.4486(3) 0.0444(11) Uani 1 1 d . . .
H35 H 0.1213 0.0205 0.4851 0.053 Uiso 1 1 calc R . .
C36 C 0.0475(2) 0.0699(5) 0.4216(3) 0.0466(12) Uani 1 1 d . . .
H36 H 0.0278 0.0139 0.4387 0.056 Uiso 1 1 calc R . .
C37 C 0.0202(2) 0.1505(7) 0.3683(4) 0.0666(18) Uani 1 1 d . . .
H37 H -0.0179 0.1489 0.3497 0.080 Uiso 1 1 calc R . .
C38 C 0.0496(2) 0.2331(6) 0.3429(3) 0.0590(16) Uani 1 1 d . . .
H38 H 0.0311 0.2894 0.3084 0.071 Uiso 1 1 calc R . .
C39 C 0.00219(17) 0.6221(4) 0.3670(2) 0.0326(9) Uani 1 1 d . . .
C40 C -0.0192(2) 0.5675(6) 0.4134(3) 0.0488(12) Uani 1 1 d . . .
H40 H -0.0096 0.4874 0.4293 0.059 Uiso 1 1 calc R . .
C41 C -0.0560(2) 0.6360(7) 0.4358(3) 0.0608(17) Uani 1 1 d . . .
H41 H -0.0712 0.6008 0.4669 0.073 Uiso 1 1 calc R . .
C42 C -0.0699(2) 0.7533(7) 0.4129(3) 0.0596(17) Uani 1 1 d . . .
H42 H -0.0946 0.7975 0.4282 0.072 Uiso 1 1 calc R . .
C43 C -0.0475(2) 0.8068(6) 0.3671(3) 0.0558(14) Uani 1 1 d . . .
H43 H -0.0567 0.8874 0.3520 0.067 Uiso 1 1 calc R . .
C44 C -0.01118(19) 0.7407(5) 0.3433(3) 0.0425(11) Uani 1 1 d . . .
H44 H 0.0038 0.7760 0.3120 0.051 Uiso 1 1 calc R . .
C45 C 0.14690(16) 0.7540(4) 0.3175(2) 0.0284(8) Uani 1 1 d . . .
C46 C 0.17219(19) 0.8442(4) 0.3646(2) 0.0359(10) Uani 1 1 d . . .
H46 H 0.1594 0.8648 0.4008 0.043 Uiso 1 1 calc R . .
C47 C 0.2176(2) 0.9046(5) 0.3571(3) 0.0520(14) Uani 1 1 d . . .
H47 H 0.2358 0.9651 0.3889 0.062 Uiso 1 1 calc R . .
C48 C 0.2353(2) 0.8747(5) 0.3028(3) 0.0543(15) Uani 1 1 d . . .
H48 H 0.2649 0.9167 0.2971 0.065 Uiso 1 1 calc R . .
C49 C 0.2097(2) 0.7830(5) 0.2567(3) 0.0484(13) Uani 1 1 d . . .
H49 H 0.2226 0.7626 0.2205 0.058 Uiso 1 1 calc R . .
C50 C 0.16494(19) 0.7205(4) 0.2632(2) 0.0355(9) Uani 1 1 d . . .
H50 H 0.1476 0.6582 0.2321 0.043 Uiso 1 1 calc R . .
Ag1 Ag 0.225228(12) 0.63993(3) 0.463633(16) 0.03461(11) Uani 1 1 d . . .
F1 F 0.33042(13) 0.9246(3) 0.5951(2) 0.0649(9) Uani 1 1 d . . .
F2 F 0.26427(14) 0.8998(3) 0.67028(15) 0.0549(8) Uani 1 1 d . . .
F3 F 0.22275(12) 0.8860(3) 0.53280(14) 0.0461(7) Uani 1 1 d . . .
F4 F 0.20136(12) 1.0815(2) 0.59694(15) 0.0432(6) Uani 1 1 d . . .
F5 F 0.26570(12) 1.1036(3) 0.52157(15) 0.0467(7) Uani 1 1 d . . .
F6 F 0.30732(14) 1.1194(3) 0.65987(16) 0.0551(8) Uani 1 1 d . . .
N1 N 0.33567(15) 0.4044(3) 0.4646(2) 0.0328(8) Uani 1 1 d . . .
N2 N 0.11872(14) 0.4693(3) 0.31349(18) 0.0303(7) Uani 1 1 d . . .
O1 O 0.35154(13) 0.5188(3) 0.57984(17) 0.0390(7) Uani 1 1 d . . .
O2 O 0.41678(13) 0.5494(3) 0.5189(2) 0.0498(9) Uani 1 1 d . . .
O3 O 0.03503(11) 0.5484(3) 0.33949(15) 0.0328(6) Uani 1 1 d . . .
O4 O 0.09922(11) 0.6983(3) 0.32196(15) 0.0303(6) Uani 1 1 d . . .
P1 P 0.32179(4) 0.37051(10) 0.38469(6) 0.0311(2) Uani 1 1 d . . .
P2 P 0.35235(4) 0.53343(10) 0.50200(6) 0.0339(2) Uani 1 1 d . . .
P3 P 0.14118(4) 0.33216(9) 0.32616(5) 0.0253(2) Uani 1 1 d . . .
P4 P 0.09955(4) 0.56715(10) 0.35763(5) 0.0263(2) Uani 1 1 d . . .
S1 S 0.31365(4) 0.68429(10) 0.45507(6) 0.0361(2) Uani 1 1 d . . .
S2 S 0.13586(4) 0.57201(11) 0.46036(5) 0.0366(2) Uani 1 1 d . . .
Sb1 Sb 0.265962(12) 1.00112(2) 0.596374(14) 0.03287(10) Uani 1 1 d . . .
C51 C 0.4366(9) 0.8727(15) 0.1619(8) 0.1254(15) Uani 0.50 1 d PD A -1
H51A H 0.4028 0.8695 0.1728 0.151 Uiso 0.50 1 calc PR A -1
H51B H 0.4342 0.9447 0.1326 0.151 Uiso 0.50 1 calc PR A -1
Cl1 Cl 0.4885(4) 0.8968(4) 0.2374(2) 0.1254(15) Uani 0.50 1 d PD A -1
Cl2 Cl 0.4379(3) 0.7508(4) 0.1149(2) 0.1254(15) Uani 0.50 1 d PD A -1

loop_
_atom_site_aniso_label
_atom_site_aniso_U_11
_atom_site_aniso_U_22
_atom_site_aniso_U_33
_atom_site_aniso_U_23
_atom_site_aniso_U_13
_atom_site_aniso_U_12
C1 0.021(2) 0.045(2) 0.041(2) 0.015(2) 0.0108(18) 0.0005(18)
C2 0.0225(19) 0.040(2) 0.036(2) 0.0092(18) 0.0111(17) 0.0002(17)
C3 0.027(2) 0.046(3) 0.044(3) 0.014(2) 0.0144(19) -0.0036(19)
C4 0.046(2) 0.105(3) 0.138(4) 0.073(3) 0.051(2) 0.012(2)
C5 0.046(2) 0.105(3) 0.138(4) 0.073(3) 0.051(2) 0.012(2)
C6 0.046(2) 0.105(3) 0.138(4) 0.073(3) 0.051(2) 0.012(2)
C7 0.053(3) 0.056(3) 0.047(3) 0.019(2) 0.017(2) -0.009(2)
C8 0.031(2) 0.045(3) 0.043(3) 0.008(2) 0.0111(19) -0.0073(19)
C9 0.0202(19) 0.036(2) 0.046(2) 0.0051(19) 0.0102(18) -0.0020(16)
C10 0.028(2) 0.039(2) 0.040(2) 0.0067(19) 0.0123(18) -0.0021(17)
C11 0.036(2) 0.036(2) 0.053(3) 0.006(2) 0.010(2) -0.0028(19)
C12 0.034(2) 0.038(3) 0.068(4) -0.007(2) 0.010(2) -0.002(2)
C13 0.041(3) 0.056(3) 0.051(3) -0.013(3) 0.015(2) -0.004(2)
C14 0.035(2) 0.050(3) 0.044(3) 0.000(2) 0.011(2) -0.003(2)
C15 0.045(3) 0.029(2) 0.029(2) 0.0041(16) 0.0061(19) -0.0038(18)
C16 0.064(3) 0.028(2) 0.030(2) 0.0013(18) 0.008(2) -0.007(2)
C17 0.078(4) 0.032(2) 0.029(2) 0.0000(18) 0.022(2) 0.001(2)
C18 0.073(4) 0.041(3) 0.035(3) 0.003(2) 0.029(3) -0.005(2)
C19 0.063(3) 0.031(2) 0.041(3) 0.0034(19) 0.021(2) -0.012(2)
C20 0.057(3) 0.027(2) 0.033(2) 0.0010(18) 0.011(2) -0.004(2)
C21 0.021(2) 0.061(4) 0.103(5) 0.031(4) -0.004(3) -0.002(2)
C22 0.056(4) 0.087(5) 0.111(6) -0.034(5) 0.013(4) -0.019(4)
C23 0.070(5) 0.109(7) 0.183(11) -0.048(8) 0.028(7) -0.036(5)
C24 0.056(5) 0.074(5) 0.174(11) 0.006(6) -0.001(6) -0.007(4)
C25 0.056(4) 0.057(4) 0.128(7) 0.029(5) -0.005(4) -0.005(3)
C26 0.041(3) 0.090(5) 0.143(8) 0.059(5) -0.001(4) -0.018(3)
C27 0.0234(19) 0.032(2) 0.032(2) 0.0014(16) 0.0168(16) 0.0018(16)
C28 0.039(3) 0.034(2) 0.054(3) 0.000(2) 0.027(2) 0.0050(19)
C29 0.052(3) 0.038(3) 0.069(4) -0.013(2) 0.037(3) 0.003(2)
C30 0.064(3) 0.059(3) 0.048(3) -0.021(3) 0.032(3) 0.002(3)
C31 0.078(4) 0.053(3) 0.036(3) -0.002(2) 0.028(3) 0.006(3)
C32 0.049(3) 0.035(2) 0.036(2) -0.0017(18) 0.022(2) 0.005(2)
C33 0.027(2) 0.039(2) 0.031(2) 0.0039(17) 0.0180(17) -0.0028(17)
C34 0.031(2) 0.044(2) 0.035(2) 0.0061(19) 0.0167(18) -0.0039(19)
C35 0.054(3) 0.047(3) 0.038(3) 0.012(2) 0.024(2) -0.002(2)
C36 0.046(3) 0.055(3) 0.047(3) 0.003(2) 0.027(2) -0.015(2)
C37 0.030(3) 0.093(5) 0.074(4) 0.027(4) 0.014(3) -0.016(3)
C38 0.032(3) 0.082(4) 0.060(3) 0.033(3) 0.011(2) -0.006(3)
C39 0.025(2) 0.047(3) 0.028(2) -0.0104(18) 0.0114(17) -0.0066(18)
C40 0.041(3) 0.061(3) 0.052(3) 0.000(2) 0.025(2) -0.006(2)
C41 0.041(3) 0.105(5) 0.048(3) -0.009(3) 0.028(3) -0.006(3)
C42 0.035(3) 0.088(5) 0.057(3) -0.037(3) 0.017(2) 0.000(3)
C43 0.032(3) 0.059(3) 0.076(4) -0.014(3) 0.018(3) 0.002(2)
C44 0.030(2) 0.051(3) 0.050(3) 0.001(2) 0.017(2) 0.004(2)
C45 0.028(2) 0.028(2) 0.028(2) 0.0062(16) 0.0078(16) 0.0041(16)
C46 0.040(2) 0.031(2) 0.034(2) 0.0027(18) 0.0085(19) 0.0031(18)
C47 0.044(3) 0.038(3) 0.054(3) 0.013(2) -0.009(2) -0.009(2)
C48 0.038(3) 0.061(3) 0.063(4) 0.031(3) 0.015(3) -0.004(2)
C49 0.041(3) 0.066(3) 0.043(3) 0.022(2) 0.021(2) 0.005(2)
C50 0.038(2) 0.038(2) 0.033(2) 0.0062(18) 0.0151(19) 0.0056(19)
Ag1 0.02659(17) 0.03972(19) 0.03621(18) 0.00306(13) 0.00877(13) -0.00294(12)
F1 0.0450(17) 0.0554(19) 0.090(3) -0.0089(18) 0.0178(17) 0.0110(15)
F2 0.082(2) 0.0378(15) 0.0381(15) 0.0088(12) 0.0113(15) -0.0113(15)
F3 0.0560(17) 0.0384(14) 0.0417(15) -0.0152(12) 0.0136(13) -0.0091(12)
F4 0.0568(17) 0.0365(14) 0.0469(15) -0.0011(11) 0.0314(13) -0.0015(12)
F5 0.0548(17) 0.0520(16) 0.0424(15) 0.0074(13) 0.0285(13) -0.0044(13)
F6 0.069(2) 0.0374(15) 0.0497(17) -0.0108(13) 0.0077(15) -0.0180(14)
N1 0.0327(19) 0.0283(18) 0.041(2) 0.0074(15) 0.0171(16) -0.0006(14)
N2 0.0323(18) 0.0316(17) 0.0295(18) -0.0004(14) 0.0136(15) 0.0030(15)
O1 0.0380(17) 0.0318(15) 0.0372(17) 0.0042(13) -0.0007(14) -0.0035(13)
O2 0.0241(16) 0.0390(18) 0.079(3) 0.0188(17) 0.0077(16) -0.0025(13)
O3 0.0246(14) 0.0420(17) 0.0337(15) -0.0095(13) 0.0123(12) -0.0034(12)
O4 0.0257(14) 0.0326(15) 0.0353(15) 0.0008(12) 0.0137(12) 0.0032(11)
P1 0.0207(5) 0.0349(6) 0.0386(6) 0.0116(4) 0.0110(4) -0.0004(4)
P2 0.0240(5) 0.0277(5) 0.0460(6) 0.0095(5) 0.0063(4) -0.0016(4)
P3 0.0207(5) 0.0307(5) 0.0269(5) 0.0040(4) 0.0113(4) 0.0011(4)
P4 0.0237(5) 0.0326(5) 0.0250(5) -0.0022(4) 0.0113(4) -0.0013(4)
S1 0.0268(5) 0.0290(5) 0.0507(6) 0.0125(4) 0.0105(4) 0.0009(4)
S2 0.0329(5) 0.0551(7) 0.0244(5) -0.0030(4) 0.0131(4) -0.0105(5)
Sb1 0.04288(18) 0.02587(16) 0.03049(17) -0.00333(10) 0.01312(13) -0.00538(11)
C51 0.200(5) 0.0808(18) 0.062(2) -0.0014(13) 0.000(2) 0.025(2)
Cl1 0.200(5) 0.0808(18) 0.062(2) -0.0014(13) 0.000(2) 0.025(2)
Cl2 0.200(5) 0.0808(18) 0.062(2) -0.0014(13) 0.000(2) 0.025(2)

loop_
_atom_type_symbol
_atom_type_description
_atom_type_scat_dispersion_real
_atom_type_scat_dispersion_imag
_atom_type_scat_source
C C 0.0181 0.0091 'International Tables Vol C Tables 4.2.6.8 and 6.1.1.4'
H H 0.0000 0.0000 'International Tables Vol C Tables 4.2.6.8 and 6.1.1.4'
Ag Ag 0.1306 4.2820 'International Tables Vol C Tables 4.2.6.8 and 6.1.1.4'
Cl Cl 0.3639 0.7018 'International Tables Vol C Tables 4.2.6.8 and 6.1.1.4'
F F 0.0727 0.0534 'International Tables Vol C Tables 4.2.6.8 and 6.1.1.4'
N N 0.0311 0.0180 'International Tables Vol C Tables 4.2.6.8 and 6.1.1.4'
O O 0.0492 0.0322 'International Tables Vol C Tables 4.2.6.8 and 6.1.1.4'
P P 0.2955 0.4335 'International Tables Vol C Tables 4.2.6.8 and 6.1.1.4'
S S 0.3331 0.5567 'International Tables Vol C Tables 4.2.6.8 and 6.1.1.4'
Sb Sb -0.0562 5.8946 'International Tables Vol C Tables 4.2.6.8 and 6.1.1.4'

loop_
_geom_angle_atom_site_label_1
_geom_angle_atom_site_label_2
_geom_angle_atom_site_label_3
_geom_angle
_geom_angle_site_symmetry_1
_geom_angle_site_symmetry_3
_geom_angle_publ_flag
C2 C1 P1 111.0(3) . . ?
C2 C1 H1A 109.4 . . ?
P1 C1 H1A 109.4 . . ?
C2 C1 H1B 109.4 . . ?
P1 C1 H1B 109.4 . . ?
H1A C1 H1B 108.0 . . ?
C1 C2 P3 112.2(3) . . ?
C1 C2 H2A 109.2 . . ?
P3 C2 H2A 109.2 . . ?
C1 C2 H2B 109.2 . . ?
P3 C2 H2B 109.2 . . ?
H2A C2 H2B 107.9 . . ?
C4 C3 C8 119.3(5) . . ?
C4 C3 P1 118.7(4) . . ?
C8 C3 P1 121.9(3) . . ?
C3 C4 C5 119.6(6) . . ?
C3 C4 H4 120.2 . . ?
C5 C4 H4 120.2 . . ?
C6 C5 C4 120.6(6) . . ?
C6 C5 H5 119.7 . . ?
C4 C5 H5 119.7 . . ?
C7 C6 C5 119.8(5) . . ?
C7 C6 H6 120.1 . . ?
C5 C6 H6 120.1 . . ?
C6 C7 C8 120.8(5) . . ?
C6 C7 H7 119.6 . . ?
C8 C7 H7 119.6 . . ?
C3 C8 C7 119.8(5) . . ?
C3 C8 H8 120.1 . . ?
C7 C8 H8 120.1 . . ?
C14 C9 C10 119.6(4) . . ?
C14 C9 P1 121.0(4) . . ?
C10 C9 P1 119.3(4) . . ?
C9 C10 C11 120.3(5) . . ?
C9 C10 H10 119.8 . . ?
C11 C10 H10 119.8 . . ?
C12 C11 C10 119.4(5) . . ?
C12 C11 H11 120.3 . . ?
C10 C11 H11 120.3 . . ?
C11 C12 C13 120.7(5) . . ?
C11 C12 H12 119.7 . . ?
C13 C12 H12 119.7 . . ?
C12 C13 C14 120.0(5) . . ?
C12 C13 H13 120.0 . . ?
C14 C13 H13 120.0 . . ?
C9 C14 C13 119.9(5) . . ?
C9 C14 H14 120.0 . . ?
C13 C14 H14 120.0 . . ?
C16 C15 C20 122.6(5) . . ?
C16 C15 O1 118.3(4) . . ?
C20 C15 O1 119.0(4) . . ?
C17 C16 C15 118.5(4) . . ?
C17 C16 H16 120.8 . . ?
C15 C16 H16 120.8 . . ?
C16 C17 C18 120.7(5) . . ?
C16 C17 H17 119.7 . . ?
C18 C17 H17 119.7 . . ?
C17 C18 C19 119.9(5) . . ?
C17 C18 H18 120.1 . . ?
C19 C18 H18 120.1 . . ?
C20 C19 C18 120.9(5) . . ?
C20 C19 H19 119.5 . . ?
C18 C19 H19 119.5 . . ?
C19 C20 C15 117.5(5) . . ?
C19 C20 H20 121.3 . . ?
C15 C20 H20 121.3 . . ?
C26 C21 C22 124.9(8) . . ?
C26 C21 O2 114.2(8) . . ?
C22 C21 O2 120.9(6) . . ?
C21 C22 C23 118.9(10) . . ?
C21 C22 H22 120.6 . . ?
C23 C22 H22 120.6 . . ?
C24 C23 C22 118.4(12) . . ?
C24 C23 H23 120.8 . . ?
C22 C23 H23 120.8 . . ?
C23 C24 C25 124.0(9) . . ?
C23 C24 H24 118.0 . . ?
C25 C24 H24 118.0 . . ?
C24 C25 C26 118.1(9) . . ?
C24 C25 H25 120.9 . . ?
C26 C25 H25 120.9 . . ?
C21 C26 C25 115.7(10) . . ?
C21 C26 H26 122.2 . . ?
C25 C26 H26 122.2 . . ?
C32 C27 C28 120.0(4) . . ?
C32 C27 P3 120.6(3) . . ?
C28 C27 P3 119.4(3) . . ?
C29 C28 C27 119.7(5) . . ?
C29 C28 H28 120.1 . . ?
C27 C28 H28 120.1 . . ?
C30 C29 C28 119.8(5) . . ?
C30 C29 H29 120.1 . . ?
C28 C29 H29 120.1 . . ?
C29 C30 C31 121.0(5) . . ?
C29 C30 H30 119.5 . . ?
C31 C30 H30 119.5 . . ?
C32 C31 C30 119.4(5) . . ?
C32 C31 H31 120.3 . . ?
C30 C31 H31 120.3 . . ?
C27 C32 C31 120.0(5) . . ?
C27 C32 H32 120.0 . . ?
C31 C32 H32 120.0 . . ?
C34 C33 C38 119.7(4) . . ?
C34 C33 P3 123.1(3) . . ?
C38 C33 P3 117.2(3) . . ?
C33 C34 C35 119.3(4) . . ?
C33 C34 H34 120.3 . . ?
C35 C34 H34 120.3 . . ?
C36 C35 C34 121.1(5) . . ?
C36 C35 H35 119.4 . . ?
C34 C35 H35 119.4 . . ?
C35 C36 C37 119.4(5) . . ?
C35 C36 H36 120.3 . . ?
C37 C36 H36 120.3 . . ?
C38 C37 C36 120.1(5) . . ?
C38 C37 H37 119.9 . . ?
C36 C37 H37 119.9 . . ?
C33 C38 C37 120.2(5) . . ?
C33 C38 H38 119.9 . . ?
C37 C38 H38 119.9 . . ?
C44 C39 C40 122.0(4) . . ?
C44 C39 O3 120.3(4) . . ?
C40 C39 O3 117.5(4) . . ?
C39 C40 C41 117.9(6) . . ?
C39 C40 H40 121.0 . . ?
C41 C40 H40 121.0 . . ?
C42 C41 C40 121.1(5) . . ?
C42 C41 H41 119.5 . . ?
C40 C41 H41 119.5 . . ?
C41 C42 C43 120.1(5) . . ?
C41 C42 H42 120.0 . . ?
C43 C42 H42 120.0 . . ?
C42 C43 C44 120.2(6) . . ?
C42 C43 H43 119.9 . . ?
C44 C43 H43 119.9 . . ?
C39 C44 C43 118.7(5) . . ?
C39 C44 H44 120.6 . . ?
C43 C44 H44 120.6 . . ?
C46 C45 C50 122.3(4) . . ?
C46 C45 O4 119.1(4) . . ?
C50 C45 O4 118.5(4) . . ?
C45 C46 C47 118.7(5) . . ?
C45 C46 H46 120.7 . . ?
C47 C46 H46 120.7 . . ?
C48 C47 C46 119.9(5) . . ?
C48 C47 H47 120.1 . . ?
C46 C47 H47 120.1 . . ?
C47 C48 C49 120.5(5) . . ?
C47 C48 H48 119.8 . . ?
C49 C48 H48 119.8 . . ?
C48 C49 C50 121.0(5) . . ?
C48 C49 H49 119.5 . . ?
C50 C49 H49 119.5 . . ?
C45 C50 C49 117.7(5) . . ?
C45 C50 H50 121.2 . . ?
C49 C50 H50 121.2 . . ?
S1 Ag1 S2 171.74(4) . . ?
P2 N1 P1 129.0(2) . . ?
P4 N2 P3 135.1(2) . . ?
C15 O1 P2 122.1(3) . . ?
C21 O2 P2 121.6(3) . . ?
C39 O3 P4 123.9(3) . . ?
C45 O4 P4 122.8(2) . . ?
N1 P1 C9 106.9(2) . . ?
N1 P1 C3 115.8(2) . . ?
C9 P1 C3 107.5(2) . . ?
N1 P1 C1 110.9(2) . . ?
C9 P1 C1 108.7(2) . . ?
C3 P1 C1 106.9(2) . . ?
N1 P2 O2 107.2(2) . . ?
N1 P2 O1 107.24(18) . . ?
O2 P2 O1 99.0(2) . . ?
N1 P2 S1 119.01(15) . . ?
O2 P2 S1 109.66(13) . . ?
O1 P2 S1 112.69(14) . . ?
N2 P3 C27 106.15(19) . . ?
N2 P3 C33 115.13(19) . . ?
C27 P3 C33 106.46(19) . . ?
N2 P3 C2 114.5(2) . . ?
C27 P3 C2 106.5(2) . . ?
C33 P3 C2 107.5(2) . . ?
N2 P4 O4 107.25(17) . . ?
N2 P4 O3 106.69(18) . . ?
O4 P4 O3 99.33(16) . . ?
N2 P4 S2 119.34(15) . . ?
O4 P4 S2 112.57(12) . . ?
O3 P4 S2 109.67(12) . . ?
P2 S1 Ag1 98.01(5) . . ?
P4 S2 Ag1 98.59(5) . . ?
F1 Sb1 F2 90.67(16) . . ?
F1 Sb1 F3 91.35(14) . . ?
F2 Sb1 F3 89.66(13) . . ?
F1 Sb1 F6 90.42(15) . . ?
F2 Sb1 F6 90.57(13) . . ?
F3 Sb1 F6 178.21(14) . . ?
F1 Sb1 F5 90.72(15) . . ?
F2 Sb1 F5 178.52(14) . . ?
F3 Sb1 F5 89.78(13) . . ?
F6 Sb1 F5 89.95(14) . . ?
F1 Sb1 F4 178.78(14) . . ?
F2 Sb1 F4 90.42(14) . . ?
F3 Sb1 F4 89.23(13) . . ?
F6 Sb1 F4 89.00(14) . . ?
F5 Sb1 F4 88.20(12) . . ?
Cl2 C51 Cl1 119.3(11) . . ?
Cl2 C51 H51A 107.5 . . ?
Cl1 C51 H51A 107.5 . . ?
Cl2 C51 H51B 107.5 . . ?
Cl1 C51 H51B 107.5 . . ?
H51A C51 H51B 107.0 . . ?

loop_
_geom_bond_atom_site_label_1
_geom_bond_atom_site_label_2
_geom_bond_distance
_geom_bond_site_symmetry_2
_geom_bond_publ_flag
C1 C2 1.539(6) . ?
C1 P1 1.819(4) . ?
C1 H1A 0.9700 . ?
C1 H1B 0.9700 . ?
C2 P3 1.811(4) . ?
C2 H2A 0.9700 . ?
C2 H2B 0.9700 . ?
C3 C4 1.377(8) . ?
C3 C8 1.384(7) . ?
C3 P1 1.805(4) . ?
C4 C5 1.394(8) . ?
C4 H4 0.9300 . ?
C5 C6 1.364(9) . ?
C5 H5 0.9300 . ?
C6 C7 1.355(9) . ?
C6 H6 0.9300 . ?
C7 C8 1.388(7) . ?
C7 H7 0.9300 . ?
C8 H8 0.9300 . ?
C9 C14 1.379(7) . ?
C9 C10 1.392(6) . ?
C9 P1 1.803(5) . ?
C10 C11 1.393(7) . ?
C10 H10 0.9300 . ?
C11 C12 1.372(8) . ?
C11 H11 0.9300 . ?
C12 C13 1.382(8) . ?
C12 H12 0.9300 . ?
C13 C14 1.389(8) . ?
C13 H13 0.9300 . ?
C14 H14 0.9300 . ?
C15 C16 1.388(7) . ?
C15 C20 1.396(6) . ?
C15 O1 1.401(6) . ?
C16 C17 1.375(8) . ?
C16 H16 0.9300 . ?
C17 C18 1.387(7) . ?
C17 H17 0.9300 . ?
C18 C19 1.396(7) . ?
C18 H18 0.9300 . ?
C19 C20 1.383(7) . ?
C19 H19 0.9300 . ?
C20 H20 0.9300 . ?
C21 C26 1.366(11) . ?
C21 C22 1.376(11) . ?
C21 O2 1.445(7) . ?
C22 C23 1.384(12) . ?
C22 H22 0.9300 . ?
C23 C24 1.365(16) . ?
C23 H23 0.9300 . ?
C24 C25 1.371(15) . ?
C24 H24 0.9300 . ?
C25 C26 1.459(11) . ?
C25 H25 0.9300 . ?
C26 H26 0.9300 . ?
C27 C32 1.382(6) . ?
C27 C28 1.402(6) . ?
C27 P3 1.795(4) . ?
C28 C29 1.381(7) . ?
C28 H28 0.9300 . ?
C29 C30 1.372(8) . ?
C29 H29 0.9300 . ?
C30 C31 1.392(8) . ?
C30 H30 0.9300 . ?
C31 C32 1.382(7) . ?
C31 H31 0.9300 . ?
C32 H32 0.9300 . ?
C33 C34 1.376(6) . ?
C33 C38 1.380(7) . ?
C33 P3 1.799(4) . ?
C34 C35 1.394(6) . ?
C34 H34 0.9300 . ?
C35 C36 1.357(7) . ?
C35 H35 0.9300 . ?
C36 C37 1.385(8) . ?
C36 H36 0.9300 . ?
C37 C38 1.381(8) . ?
C37 H37 0.9300 . ?
C38 H38 0.9300 . ?
C39 C44 1.375(7) . ?
C39 C40 1.376(7) . ?
C39 O3 1.409(5) . ?
C40 C41 1.397(8) . ?
C40 H40 0.9300 . ?
C41 C42 1.359(10) . ?
C41 H41 0.9300 . ?
C42 C43 1.379(9) . ?
C42 H42 0.9300 . ?
C43 C44 1.388(7) . ?
C43 H43 0.9300 . ?
C44 H44 0.9300 . ?
C45 C46 1.370(6) . ?
C45 C50 1.382(6) . ?
C45 O4 1.401(5) . ?
C46 C47 1.396(7) . ?
C46 H46 0.9300 . ?
C47 C48 1.365(9) . ?
C47 H47 0.9300 . ?
C48 C49 1.374(9) . ?
C48 H48 0.9300 . ?
C49 C50 1.385(7) . ?
C49 H49 0.9300 . ?
C50 H50 0.9300 . ?
Ag1 S1 2.3977(11) . ?
Ag1 S2 2.4036(11) . ?
F1 Sb1 1.869(3) . ?
F2 Sb1 1.871(3) . ?
F3 Sb1 1.872(3) . ?
F4 Sb1 1.886(3) . ?
F5 Sb1 1.880(3) . ?
F6 Sb1 1.877(3) . ?
N1 P2 1.580(4) . ?
N1 P1 1.584(4) . ?
N2 P4 1.572(4) . ?
N2 P3 1.584(4) . ?
O1 P2 1.596(4) . ?
O2 P2 1.593(3) . ?
O3 P4 1.596(3) . ?
O4 P4 1.593(3) . ?
P2 S1 1.9850(15) . ?
P4 S2 1.9811(14) . ?
C51 Cl2 1.636(14) . ?
C51 Cl1 1.686(14) . ?
C51 H51A 0.9700 . ?
C51 H51B 0.9700 . ?
